data_4111085
loop_
_publ_author_name
'Eric Block'
'Evgeny V. Dikarev'
'Richard S. Glass'
'Jin Jin'
'Bo Li'
'Xiaojie Li'
'Shao-Zhong Zhang'

_publ_section_title
;
 Synthesis, Structure, and Chemistry of New, Mixed Group 14 and 16
 Heterocycles: Nucleophile-Induced Ring Contraction of Mesocyclic
 Dications
;
_journal_name_full 'Journal of the American Chemical Society'
_journal_page_first 14949
_journal_page_last 14961
_journal_paper_doi 10.1021/ja065037j
_journal_volume 128
_journal_year 2006
_chemical_formula_moiety 'Se2 (C H2)4 (Sn (C H3)2)2'
_chemical_formula_sum 'C8 H20 Se2 Sn2'
_chemical_formula_weight 511.54
_chemical_name_systematic
; 
 3,3,7,7-Tetramethyl-1,5-diselena-3,7-distannocane  
;
_space_group_IT_number 14
_symmetry_cell_setting monoclinic
_symmetry_space_group_name_Hall '-P 2ybc'
_symmetry_space_group_name_H-M 'P 1 21/c 1'
_atom_sites_solution_hydrogens geom
_atom_sites_solution_primary direct
_atom_sites_solution_secondary difmap
_audit_creation_method SHELXL-97
_cell_angle_alpha 90.00
_cell_angle_beta 91.984(3)
_cell_angle_gamma 90.00
_cell_formula_units_Z 2
_cell_length_a 9.097(2)
_cell_length_b 11.189(3)
_cell_length_c 7.0389(16)
_cell_measurement_reflns_used 3553
_cell_measurement_temperature 173(2)
_cell_measurement_theta_max 28.05
_cell_measurement_theta_min 2.89
_cell_volume 716.0(3)
_computing_cell_refinement 'SMART, SAINT'
_computing_data_collection SMART
_computing_data_reduction SAINT
_computing_molecular_graphics 'SHELXP-93 (Sheldrick, 1993)'
_computing_publication_material 'SHELXCIF-93 (Sheldrick, 1993)'
_computing_structure_refinement 'SHELXL-97 (Sheldrick, 1997)'
_computing_structure_solution 'SHELXS-97 (Sheldrick, 1990)'
_diffrn_ambient_temperature 173(2)
_diffrn_measured_fraction_theta_full 0.999
_diffrn_measured_fraction_theta_max 0.999
_diffrn_measurement_device_type 'Bruker SMART APEX CCD'
_diffrn_measurement_method '0.3 deg wide \w exposures'
_diffrn_radiation_monochromator graphite
_diffrn_radiation_source 'fine-focus sealed tube'
_diffrn_radiation_type MoK\a
_diffrn_radiation_wavelength 0.71073
_diffrn_reflns_av_R_equivalents 0.0321
_diffrn_reflns_av_sigmaI/netI 0.0304
_diffrn_reflns_limit_h_max 10
_diffrn_reflns_limit_h_min -10
_diffrn_reflns_limit_k_max 13
_diffrn_reflns_limit_k_min -13
_diffrn_reflns_limit_l_max 8
_diffrn_reflns_limit_l_min -8
_diffrn_reflns_number 4956
_diffrn_reflns_theta_full 25.00
_diffrn_reflns_theta_max 25.00
_diffrn_reflns_theta_min 2.24
_diffrn_standards_decay_% 0
_diffrn_standards_interval_count na
_diffrn_standards_interval_time na
_diffrn_standards_number 'none (area detector data)'
_exptl_absorpt_coefficient_mu 8.532
_exptl_absorpt_correction_T_max 0.8479
_exptl_absorpt_correction_T_min 0.2674
_exptl_absorpt_correction_type 'multi-scan (SADABS)'
_exptl_crystal_colour colorless
_exptl_crystal_density_diffrn 2.373
_exptl_crystal_density_method none
_exptl_crystal_description needle
_exptl_crystal_F_000 472
_exptl_crystal_size_max 0.21
_exptl_crystal_size_mid 0.02
_exptl_crystal_size_min 0.02
_refine_diff_density_max 2.212
_refine_diff_density_min -1.029
_refine_diff_density_rms 0.253
_refine_ls_extinction_coef noref
_refine_ls_extinction_method none
_refine_ls_goodness_of_fit_ref 1.031
_refine_ls_hydrogen_treatment mixed
_refine_ls_matrix_type full
_refine_ls_number_parameters 73
_refine_ls_number_reflns 1261
_refine_ls_number_restraints 0
_refine_ls_restrained_S_all 1.031
_refine_ls_R_factor_all 0.0381
_refine_ls_R_factor_gt 0.0325
_refine_ls_shift/su_max 0.001
_refine_ls_shift/su_mean 0.000
_refine_ls_structure_factor_coef Fsqd
_refine_ls_weighting_details 'calc w=1/[\s^2^(Fo^2^)+(0.0580P)^2^+0.0000P] where P=(Fo^2^+2Fc^2^)/3'
_refine_ls_weighting_scheme calc
_refine_ls_wR_factor_gt 0.0801
_refine_ls_wR_factor_ref 0.0833
_reflns_number_gt 1100
_reflns_number_total 1261
_reflns_threshold_expression >2sigma(I)
_cod_data_source_file ja065037jsi20060721_015648.cif
_cod_data_source_block Se2Sn2C8H20_27c
_cod_database_code 4111085

loop_
_symmetry_equiv_pos_as_xyz
'x, y, z'
'-x, y+1/2, -z+1/2'
'-x, -y, -z'
'x, -y-1/2, z-1/2'

loop_
_atom_site_label
_atom_site_type_symbol
_atom_site_fract_x
_atom_site_fract_y
_atom_site_fract_z
_atom_site_U_iso_or_equiv
_atom_site_adp_type
_atom_site_occupancy
_atom_site_symmetry_multiplicity
_atom_site_calc_flag
_atom_site_refinement_flags
Sn1 Sn 0.76568(4) 0.51772(3) 0.29397(5) 0.02657(18) Uani 1 1 d .
Se1 Se 1.12656(6) 0.44577(6) 0.23166(8) 0.0349(2) Uani 1 1 d .
C1 C 0.9890(6) 0.5744(5) 0.2857(8) 0.0276(12) Uani 1 1 d .
C2 C 0.7115(7) 0.5079(5) 0.5925(9) 0.0333(13) Uani 1 1 d .
C3 C 0.6252(6) 0.6488(6) 0.1634(9) 0.0403(14) Uani 1 1 d .
H3A H 0.5852 0.7004 0.2616 0.060 Uiso 1 1 calc R
H3B H 0.5444 0.6089 0.0930 0.060 Uiso 1 1 calc R
H3C H 0.6816 0.6973 0.0758 0.060 Uiso 1 1 calc R
C4 C 0.7356(6) 0.3435(6) 0.1737(8) 0.0388(14) Uani 1 1 d .
H4A H 0.6366 0.3146 0.1996 0.058 Uiso 1 1 calc R
H4B H 0.8088 0.2887 0.2303 0.058 Uiso 1 1 calc R
H4C H 0.7476 0.3475 0.0360 0.058 Uiso 1 1 calc R
H1A H 0.994(6) 0.633(5) 0.189(8) 0.034(16) Uiso 1 1 d .
H1B H 1.019(8) 0.602(7) 0.407(12) 0.07(2) Uiso 1 1 d .
H2A H 0.635(8) 0.569(7) 0.610(11) 0.07(2) Uiso 1 1 d .
H2B H 0.658(8) 0.425(7) 0.609(10) 0.07(2) Uiso 1 1 d .

loop_
_atom_site_aniso_label
_atom_site_aniso_U_11
_atom_site_aniso_U_22
_atom_site_aniso_U_33
_atom_site_aniso_U_23
_atom_site_aniso_U_13
_atom_site_aniso_U_12
Sn1 0.0296(3) 0.0257(3) 0.0241(3) 0.00121(14) -0.00378(16) -0.00045(14)
Se1 0.0366(4) 0.0466(4) 0.0215(3) -0.0067(2) -0.0002(2) 0.0027(3)
C1 0.028(3) 0.030(3) 0.026(3) 0.005(3) 0.002(2) 0.000(2)
C2 0.034(3) 0.037(3) 0.029(3) 0.000(3) -0.001(3) -0.004(3)
C3 0.041(3) 0.044(4) 0.036(3) 0.008(3) 0.002(3) 0.011(3)
C4 0.041(3) 0.035(4) 0.040(3) -0.010(3) -0.007(3) -0.002(3)

loop_
_atom_type_symbol
_atom_type_description
_atom_type_scat_dispersion_real
_atom_type_scat_dispersion_imag
_atom_type_scat_source
C C 0.0033 0.0016 'International Tables Vol C Tables 4.2.6.8 and 6.1.1.4'
H H 0.0000 0.0000 'International Tables Vol C Tables 4.2.6.8 and 6.1.1.4'
Se Se -0.0929 2.2259 'International Tables Vol C Tables 4.2.6.8 and 6.1.1.4'
Sn Sn -0.6537 1.4246 'International Tables Vol C Tables 4.2.6.8 and 6.1.1.4'

loop_
_geom_angle_atom_site_label_1
_geom_angle_atom_site_label_2
_geom_angle_atom_site_label_3
_geom_angle
_geom_angle_site_symmetry_1
_geom_angle_site_symmetry_3
_geom_angle_publ_flag
C1 Sn1 C3 109.9(2) . . y
C1 Sn1 C4 111.7(2) . . y
C3 Sn1 C4 112.9(2) . . y
C1 Sn1 C2 106.8(2) . . y
C3 Sn1 C2 107.4(2) . . y
C4 Sn1 C2 107.8(2) . . y
C1 Se1 C2 98.9(3) . 3_766 y
C1 Se1 Se1 46.48(17) . 3_766 y
C2 Se1 Se1 78.5(2) 3_766 3_766 y
Se1 C1 Sn1 113.8(3) . . y
Se1 C1 H1A 109(3) . . n
Sn1 C1 H1A 107(3) . . n
Se1 C1 H1B 104(5) . . n
Sn1 C1 H1B 109(5) . . n
H1A C1 H1B 114(6) . . n
Se1 C2 Sn1 113.9(3) 3_766 . y
Se1 C2 H2A 105(4) 3_766 . y
Sn1 C2 H2A 106(5) . . n
Se1 C2 H2B 120(4) 3_766 . n
Sn1 C2 H2B 106(4) . . n
H2A C2 H2B 106(7) . . n
Sn1 C3 H3A 109.5 . . n
Sn1 C3 H3B 109.5 . . n
H3A C3 H3B 109.5 . . n
Sn1 C3 H3C 109.5 . . n
H3A C3 H3C 109.5 . . n
H3B C3 H3C 109.5 . . n
Sn1 C4 H4A 109.5 . . n
Sn1 C4 H4B 109.5 . . n
H4A C4 H4B 109.5 . . n
Sn1 C4 H4C 109.5 . . n
H4A C4 H4C 109.5 . . n
H4B C4 H4C 109.5 . . n

loop_
_geom_bond_atom_site_label_1
_geom_bond_atom_site_label_2
_geom_bond_distance
_geom_bond_site_symmetry_2
_geom_bond_publ_flag
Sn1 C1 2.131(5) . y
Sn1 C3 2.132(6) . y
Sn1 C4 2.139(6) . y
Sn1 C2 2.177(6) . y
Se1 C1 1.953(6) . y
Se1 C2 1.961(6) 3_766 y
Se1 Se1 4.6526(14) 3_766 y
C1 H1A 0.95(6) . n
C1 H1B 0.94(9) . n
C2 Se1 1.961(6) 3_766 y
C2 H2A 0.99(8) . n
C2 H2B 1.05(8) . n
C3 H3A 0.9800 . n
C3 H3B 0.9800 . n
C3 H3C 0.9800 . n
C4 H4A 0.9800 . n
C4 H4B 0.9800 . n
C4 H4C 0.9800 . n

loop_
_geom_torsion_atom_site_label_1
_geom_torsion_atom_site_label_2
_geom_torsion_atom_site_label_3
_geom_torsion_atom_site_label_4
_geom_torsion
_geom_torsion_site_symmetry_1
_geom_torsion_site_symmetry_4
_geom_torsion_publ_flag
C2 Se1 C1 Sn1 -140.3(3) 3_766 . y
Se1 Se1 C1 Sn1 -75.5(2) 3_766 . y
C3 Sn1 C1 Se1 -140.5(3) . . n
C4 Sn1 C1 Se1 -14.3(4) . . n
C2 Sn1 C1 Se1 103.3(3) . . y
C1 Sn1 C2 Se1 1.0(4) . 3_766 y
C3 Sn1 C2 Se1 -116.9(3) . 3_766 n
C4 Sn1 C2 Se1 121.1(3) . 3_766 n
